data_1568895
loop_
_publ_author_name
'Machida, Yutaro'
'Tanaka, Yudai'
'Masuda, Yuya'
'Kimura, Aya'
'Kawasaki, Tsuneomi'

_publ_section_title
;
 Chirally and chemically reversible Strecker reaction
;
_journal_issue 17
_journal_name_full 'Chemical Science'
_journal_page_first 4480
_journal_page_last 4484
_journal_paper_doi 10.1039/D3SC00359K
_journal_volume 14
_journal_year 2023
_chemical_absolute_configuration unk
_chemical_formula_moiety 'C25 H20 N2'
_chemical_formula_sum 'C25 H20 N2'
_chemical_formula_weight 348.43
_chemical_name_common 1-Naph-aminonitrile
_space_group_crystal_system monoclinic
_space_group_IT_number 4
_space_group_name_Hall 'P 2yb'
_space_group_name_H-M_alt 'P 1 21 1'
_atom_sites_solution_hydrogens mixed
_atom_sites_solution_primary dual
_audit_creation_date 2022-10-31
_audit_creation_method
;
Olex2 1.5
(compiled 2022.04.07 svn.rca3783a0 for OlexSys, GUI svn.r6498)
;
_audit_update_record
;
2022-12-02 deposited with the CCDC.	2023-04-14 downloaded from the CCDC.
;
_cell_angle_alpha 90
_cell_angle_beta 100.849(7)
_cell_angle_gamma 90
_cell_formula_units_Z 2
_cell_length_a 12.3374(3)
_cell_length_b 6.0658(2)
_cell_length_c 12.5814(4)
_cell_measurement_reflns_used 9460
_cell_measurement_temperature 123.15
_cell_measurement_theta_max 136.44
_cell_measurement_theta_min 7.15
_cell_volume 924.72(5)
_computing_molecular_graphics 'Olex2 1.5 (Dolomanov et al., 2009)'
_computing_publication_material 'Olex2 1.5 (Dolomanov et al., 2009)'
_computing_structure_refinement 'SHELXL 2018/3 (Sheldrick, 2015)'
_computing_structure_solution 'SHELXT 2018/2 (Sheldrick, 2018)'
_diffrn_ambient_temperature 123.15
_diffrn_measured_fraction_theta_full 0.992
_diffrn_measured_fraction_theta_max 0.990
_diffrn_measurement_device_type 'Rigaku R-AXIS RAPID'
_diffrn_radiation_type CuK\a
_diffrn_radiation_wavelength 1.54187
_diffrn_reflns_av_R_equivalents 0.0408
_diffrn_reflns_av_unetI/netI 0.0440
_diffrn_reflns_Laue_measured_fraction_full 0.992
_diffrn_reflns_Laue_measured_fraction_max 0.990
_diffrn_reflns_limit_h_max 14
_diffrn_reflns_limit_h_min -14
_diffrn_reflns_limit_k_max 6
_diffrn_reflns_limit_k_min -7
_diffrn_reflns_limit_l_max 14
_diffrn_reflns_limit_l_min -15
_diffrn_reflns_number 10289
_diffrn_reflns_point_group_measured_fraction_full 0.908
_diffrn_reflns_point_group_measured_fraction_max 0.904
_diffrn_reflns_theta_full 67.687
_diffrn_reflns_theta_max 68.219
_diffrn_reflns_theta_min 3.577
_exptl_absorpt_coefficient_mu 0.564
_exptl_absorpt_correction_T_max 1.0000
_exptl_absorpt_correction_T_min 0.8253
_exptl_absorpt_correction_type multi-scan
_exptl_absorpt_process_details '[ABSCOR (Rigaku, 1995)]'
_exptl_crystal_colour 'clear light colourless'
_exptl_crystal_colour_lustre clear
_exptl_crystal_colour_modifier light
_exptl_crystal_colour_primary colourless
_exptl_crystal_density_diffrn 1.251
_exptl_crystal_description needle
_exptl_crystal_F_000 368
_exptl_crystal_recrystallization_method 'Re-crystallisation from solvent'
_exptl_crystal_size_max 0.5
_exptl_crystal_size_mid 0.1
_exptl_crystal_size_min 0.1
_refine_diff_density_max 0.137
_refine_diff_density_min -0.163
_refine_diff_density_rms 0.036
_refine_ls_abs_structure_details
;
 Flack x determined using 905 quotients [(I+)-(I-)]/[(I+)+(I-)]
 (Parsons, Flack and Wagner, Acta Cryst. B69 (2013) 249-259).
;
_refine_ls_abs_structure_Flack -0.1(4)
_refine_ls_extinction_method none
_refine_ls_goodness_of_fit_ref 1.010
_refine_ls_hydrogen_treatment mixed
_refine_ls_matrix_type full
_refine_ls_number_parameters 247
_refine_ls_number_reflns 3064
_refine_ls_number_restraints 1
_refine_ls_restrained_S_all 1.010
_refine_ls_R_factor_all 0.0486
_refine_ls_R_factor_gt 0.0364
_refine_ls_shift/su_max 0.000
_refine_ls_shift/su_mean 0.000
_refine_ls_structure_factor_coef Fsqd
_refine_ls_weighting_details 'w=1/[\s^2^(Fo^2^)+(0.0429P)^2^] where P=(Fo^2^+2Fc^2^)/3'
_refine_ls_weighting_scheme calc
_refine_ls_wR_factor_gt 0.0751
_refine_ls_wR_factor_ref 0.0786
_reflns_Friedel_coverage 0.656
_reflns_Friedel_fraction_full 0.805
_reflns_Friedel_fraction_max 0.799
_reflns_number_gt 2611
_reflns_number_total 3064
_reflns_threshold_expression 'I > 2\s(I)'
_cod_data_source_file d3sc00359k2.cif
_cod_data_source_block shelx_CCDC2
_cod_depositor_comments 'Adding full bibliography for 1568893--1568896.cif.'
_cod_database_code 1568895
_shelx_shelxl_version_number 2018/3
_shelx_space_group_comment
;
The symmetry employed for this shelxl refinement is uniquely defined
by the following loop, which should always be used as a source of
symmetry information in preference to the above space-group names.
They are only intended as comments.
;
_shelx_estimated_absorpt_t_max 0.946
_shelx_estimated_absorpt_t_min 0.766
_olex2_refinement_description
;
1. Fixed Uiso
 At 1.2 times of:
  All C(H) groups, All N(H) groups
2.a Ternary CH refined with riding coordinates:
 C003(H003), C008(H008)
2.b Aromatic/amide H refined with riding coordinates:
 C005(H005), C009(H009), C00A(H00A), C00D(H00D), C00E(H00E), C00F(H00F),
 C00G(H00G), C00H(H00H), C00I(H00I), C00K(H00K), C00L(H00L), C00M(H00M),
 C00N(H00N), C00O(H00O), C00P(H00P), C00Q(H00Q), C00R(H00R)
;
_olex2_submission_special_instructions 'No special instructions were received'

loop_
_space_group_symop_operation_xyz
'x, y, z'
'-x, y+1/2, -z'

loop_
_atom_site_label
_atom_site_type_symbol
_atom_site_fract_x
_atom_site_fract_y
_atom_site_fract_z
_atom_site_U_iso_or_equiv
_atom_site_adp_type
_atom_site_occupancy
_atom_site_site_symmetry_order
_atom_site_calc_flag
_atom_site_refinement_flags_posn
_atom_site_refinement_flags_adp
_atom_site_refinement_flags_occupancy
_atom_site_disorder_assembly
_atom_site_disorder_group
N001 N 0.63917(16) 0.5237(4) 0.68418(16) 0.0205(5) Uani 1 1 d . . . . .
H001 H 0.5819(19) 0.601(5) 0.6570(19) 0.025 Uiso 1 1 d . U . . .
N002 N 0.54630(18) 0.3396(4) 0.42666(17) 0.0322(6) Uani 1 1 d . . . . .
C003 C 0.69491(19) 0.4643(4) 0.59518(18) 0.0199(6) Uani 1 1 d . . . . .
H003 H 0.745126 0.337257 0.619562 0.024 Uiso 1 1 calc R U . . .
C004 C 0.50944(18) 0.3816(5) 0.79621(18) 0.0205(6) Uani 1 1 d . . . . .
C005 C 0.75376(19) 0.3779(4) 0.90428(18) 0.0219(6) Uani 1 1 d . . . . .
H005 H 0.721995 0.517066 0.914733 0.026 Uiso 1 1 calc R U . . .
C006 C 0.8760(2) 0.6803(4) 0.62646(19) 0.0211(6) Uani 1 1 d . . . . .
C007 C 0.70493(18) 0.2442(4) 0.81825(18) 0.0187(5) Uani 1 1 d . . . . .
C008 C 0.60405(18) 0.3276(4) 0.73888(18) 0.0194(6) Uani 1 1 d . . . . .
H008 H 0.579422 0.210709 0.683548 0.023 Uiso 1 1 calc R U . . .
C009 C 0.7224(2) 0.8027(5) 0.48855(19) 0.0242(6) Uani 1 1 d . . . . .
H009 H 0.649774 0.781268 0.448559 0.029 Uiso 1 1 calc R U . . .
C00A C 0.9301(2) 0.5268(5) 0.70307(19) 0.0251(6) Uani 1 1 d . . . . .
H00A H 0.891762 0.398834 0.719054 0.030 Uiso 1 1 calc R U . . .
C00B C 0.76497(19) 0.6539(4) 0.56698(18) 0.0203(6) Uani 1 1 d . . . . .
C00C C 0.6133(2) 0.3921(4) 0.4983(2) 0.0238(6) Uani 1 1 d . . . . .
C00D C 0.43180(19) 0.2185(5) 0.8043(2) 0.0241(6) Uani 1 1 d . . . . .
H00D H 0.435791 0.080500 0.769517 0.029 Uiso 1 1 calc R U . . .
C00E C 0.50079(19) 0.5840(5) 0.84635(18) 0.0242(6) Uani 1 1 d . . . . .
H00E H 0.551951 0.698181 0.840177 0.029 Uiso 1 1 calc R U . . .
C00F C 0.75271(19) 0.0420(5) 0.80381(19) 0.0247(6) Uani 1 1 d . . . . .
H00F H 0.719688 -0.051864 0.746324 0.030 Uiso 1 1 calc R U . . .
C00G C 0.84764(19) 0.3103(5) 0.97430(19) 0.0252(6) Uani 1 1 d . . . . .
H00G H 0.879498 0.401377 1.033380 0.030 Uiso 1 1 calc R U . . .
C00H C 0.8868(2) 1.0229(5) 0.5243(2) 0.0293(6) Uani 1 1 d . . . . .
H00H H 0.926751 1.150146 0.510344 0.035 Uiso 1 1 calc R U . . .
C00I C 0.8955(2) 0.1090(5) 0.9583(2) 0.0296(7) Uani 1 1 d . . . . .
H00I H 0.960470 0.062942 1.006271 0.036 Uiso 1 1 calc R U . . .
C00J C 0.9351(2) 0.8730(5) 0.6056(2) 0.0254(6) Uani 1 1 d . . . . .
C00K C 1.0445(2) 0.9049(5) 0.6636(2) 0.0307(7) Uani 1 1 d . . . . .
H00K H 1.083630 1.034733 0.651787 0.037 Uiso 1 1 calc R U . . .
C00L C 0.8492(2) -0.0241(5) 0.8734(2) 0.0295(6) Uani 1 1 d . . . . .
H00L H 0.882702 -0.160901 0.862057 0.035 Uiso 1 1 calc R U . . .
C00M C 0.7835(2) 0.9872(5) 0.4656(2) 0.0300(7) Uani 1 1 d . . . . .
H00M H 0.752964 1.086305 0.409450 0.036 Uiso 1 1 calc R U . . .
C00N C 0.4181(2) 0.6198(5) 0.9052(2) 0.0292(7) Uani 1 1 d . . . . .
H00N H 0.413232 0.758015 0.939510 0.035 Uiso 1 1 calc R U . . .
C00O C 0.3488(2) 0.2563(5) 0.8626(2) 0.0300(7) Uani 1 1 d . . . . .
H00O H 0.295900 0.144475 0.867104 0.036 Uiso 1 1 calc R U . . .
C00P C 0.3426(2) 0.4559(5) 0.9142(2) 0.0313(7) Uani 1 1 d . . . . .
H00P H 0.286764 0.480247 0.955547 0.038 Uiso 1 1 calc R U . . .
C00Q C 1.0369(2) 0.5597(5) 0.75456(19) 0.0306(7) Uani 1 1 d . . . . .
H00Q H 1.072789 0.451431 0.803426 0.037 Uiso 1 1 calc R U . . .
C00R C 1.0940(2) 0.7518(5) 0.7359(2) 0.0349(8) Uani 1 1 d . . . . .
H00R H 1.167313 0.774942 0.773712 0.042 Uiso 1 1 calc R U . . .

loop_
_atom_site_aniso_label
_atom_site_aniso_U_11
_atom_site_aniso_U_22
_atom_site_aniso_U_33
_atom_site_aniso_U_23
_atom_site_aniso_U_13
_atom_site_aniso_U_12
N001 0.0199(11) 0.0237(14) 0.0187(10) 0.0011(9) 0.0055(8) 0.0013(9)
N002 0.0314(12) 0.0372(16) 0.0264(12) -0.0044(11) 0.0015(10) -0.0068(11)
C003 0.0181(12) 0.0244(15) 0.0170(12) -0.0010(11) 0.0030(10) 0.0019(11)
C004 0.0167(12) 0.0288(16) 0.0153(12) 0.0027(11) 0.0011(10) 0.0035(11)
C005 0.0231(13) 0.0204(15) 0.0235(13) 0.0006(12) 0.0077(11) -0.0023(12)
C006 0.0192(13) 0.0277(16) 0.0179(12) -0.0051(11) 0.0071(10) 0.0014(11)
C007 0.0190(12) 0.0199(15) 0.0194(12) 0.0022(11) 0.0088(10) -0.0010(11)
C008 0.0178(12) 0.0217(15) 0.0184(12) -0.0015(11) 0.0025(10) -0.0006(11)
C009 0.0213(13) 0.0297(17) 0.0229(13) 0.0013(12) 0.0074(10) 0.0008(11)
C00A 0.0240(13) 0.0326(17) 0.0188(12) -0.0051(12) 0.0043(10) -0.0008(12)
C00B 0.0219(13) 0.0240(15) 0.0164(12) -0.0044(11) 0.0069(10) -0.0003(11)
C00C 0.0253(14) 0.0243(15) 0.0239(14) 0.0009(12) 0.0097(12) -0.0003(11)
C00D 0.0215(13) 0.0255(15) 0.0247(13) 0.0000(12) 0.0027(11) 0.0005(12)
C00E 0.0218(13) 0.0266(16) 0.0249(13) 0.0021(12) 0.0059(11) 0.0023(12)
C00F 0.0248(13) 0.0274(17) 0.0233(12) 0.0002(12) 0.0082(10) 0.0015(12)
C00G 0.0198(12) 0.0355(18) 0.0198(12) 0.0020(12) 0.0023(10) -0.0051(12)
C00H 0.0325(15) 0.0270(17) 0.0335(14) -0.0020(13) 0.0191(12) -0.0032(12)
C00I 0.0189(13) 0.044(2) 0.0270(14) 0.0118(14) 0.0070(11) 0.0082(13)
C00J 0.0250(13) 0.0309(17) 0.0230(13) -0.0067(12) 0.0115(11) -0.0012(12)
C00K 0.0271(14) 0.0359(18) 0.0320(15) -0.0123(13) 0.0134(12) -0.0094(13)
C00L 0.0279(14) 0.0325(17) 0.0304(15) 0.0061(14) 0.0110(12) 0.0103(13)
C00M 0.0336(15) 0.0313(17) 0.0286(14) 0.0053(13) 0.0154(12) 0.0059(13)
C00N 0.0301(15) 0.0307(18) 0.0275(14) -0.0017(12) 0.0073(12) 0.0076(13)
C00O 0.0220(14) 0.0350(19) 0.0339(15) 0.0029(14) 0.0078(11) -0.0041(13)
C00P 0.0230(14) 0.0421(19) 0.0315(15) 0.0050(13) 0.0123(12) 0.0072(13)
C00Q 0.0240(14) 0.045(2) 0.0227(13) -0.0041(14) 0.0031(11) 0.0060(13)
C00R 0.0204(14) 0.055(2) 0.0288(15) -0.0145(15) 0.0046(12) -0.0059(14)

loop_
_atom_type_symbol
_atom_type_description
_atom_type_scat_dispersion_real
_atom_type_scat_dispersion_imag
_atom_type_scat_source
C C 0.0181 0.0091 'International Tables Vol C Tables 4.2.6.8 and 6.1.1.4'
H H 0.0000 0.0000 'International Tables Vol C Tables 4.2.6.8 and 6.1.1.4'
N N 0.0311 0.0180 'International Tables Vol C Tables 4.2.6.8 and 6.1.1.4'

loop_
_geom_angle_atom_site_label_1
_geom_angle_atom_site_label_2
_geom_angle_atom_site_label_3
_geom_angle
_geom_angle_site_symmetry_1
_geom_angle_site_symmetry_3
_geom_angle_publ_flag
C003 N001 H001 107.3(16) . . ?
C003 N001 C008 112.2(2) . . ?
C008 N001 H001 109.4(18) . . ?
N001 C003 H003 107.9 . . ?
N001 C003 C00B 111.2(2) . . ?
N001 C003 C00C 110.80(19) . . ?
C00B C003 H003 107.9 . . ?
C00C C003 H003 107.9 . . ?
C00C C003 C00B 110.89(19) . . ?
C00D C004 C008 118.8(2) . . ?
C00E C004 C008 122.4(2) . . ?
C00E C004 C00D 118.7(2) . . ?
C007 C005 H005 119.7 . . ?
C00G C005 H005 119.7 . . ?
C00G C005 C007 120.7(2) . . ?
C00A C006 C00B 124.2(2) . . ?
C00A C006 C00J 118.2(2) . . ?
C00J C006 C00B 117.6(2) . . ?
C005 C007 C008 119.6(2) . . ?
C00F C007 C005 118.9(2) . . ?
C00F C007 C008 121.4(2) . . ?
N001 C008 C004 111.5(2) . . ?
N001 C008 C007 107.24(19) . . ?
N001 C008 H008 108.9 . . ?
C004 C008 C007 111.42(18) . . ?
C004 C008 H008 108.9 . . ?
C007 C008 H008 108.9 . . ?
C00B C009 H009 119.2 . . ?
C00B C009 C00M 121.6(2) . . ?
C00M C009 H009 119.2 . . ?
C006 C00A H00A 119.5 . . ?
C00Q C00A C006 121.0(3) . . ?
C00Q C00A H00A 119.5 . . ?
C006 C00B C003 119.3(2) . . ?
C009 C00B C003 120.6(2) . . ?
C009 C00B C006 120.0(2) . . ?
N002 C00C C003 176.4(3) . . ?
C004 C00D H00D 119.8 . . ?
C00O C00D C004 120.5(3) . . ?
C00O C00D H00D 119.8 . . ?
C004 C00E H00E 119.8 . . ?
C00N C00E C004 120.4(2) . . ?
C00N C00E H00E 119.8 . . ?
C007 C00F H00F 119.8 . . ?
C007 C00F C00L 120.3(2) . . ?
C00L C00F H00F 119.8 . . ?
C005 C00G H00G 120.0 . . ?
C005 C00G C00I 119.9(2) . . ?
C00I C00G H00G 120.0 . . ?
C00J C00H H00H 119.6 . . ?
C00M C00H H00H 119.6 . . ?
C00M C00H C00J 120.9(3) . . ?
C00G C00I H00I 119.9 . . ?
C00L C00I C00G 120.2(2) . . ?
C00L C00I H00I 119.9 . . ?
C00H C00J C006 120.0(2) . . ?
C00H C00J C00K 121.0(3) . . ?
C00K C00J C006 119.0(2) . . ?
C00J C00K H00K 119.6 . . ?
C00R C00K C00J 120.9(3) . . ?
C00R C00K H00K 119.6 . . ?
C00F C00L H00L 120.0 . . ?
C00I C00L C00F 119.9(3) . . ?
C00I C00L H00L 120.0 . . ?
C009 C00M H00M 120.1 . . ?
C00H C00M C009 119.8(3) . . ?
C00H C00M H00M 120.1 . . ?
C00E C00N H00N 119.8 . . ?
C00P C00N C00E 120.4(3) . . ?
C00P C00N H00N 119.8 . . ?
C00D C00O H00O 119.9 . . ?
C00P C00O C00D 120.3(3) . . ?
C00P C00O H00O 119.9 . . ?
C00N C00P C00O 119.6(2) . . ?
C00N C00P H00P 120.2 . . ?
C00O C00P H00P 120.2 . . ?
C00A C00Q H00Q 119.7 . . ?
C00A C00Q C00R 120.7(3) . . ?
C00R C00Q H00Q 119.7 . . ?
C00K C00R C00Q 120.1(2) . . ?
C00K C00R H00R 119.9 . . ?
C00Q C00R H00R 119.9 . . ?

loop_
_geom_bond_atom_site_label_1
_geom_bond_atom_site_label_2
_geom_bond_distance
_geom_bond_site_symmetry_2
_geom_bond_publ_flag
N001 H001 0.86(3) . ?
N001 C003 1.465(3) . ?
N001 C008 1.479(3) . ?
N002 C00C 1.148(3) . ?
C003 H003 1.0000 . ?
C003 C00B 1.520(3) . ?
C003 C00C 1.493(3) . ?
C004 C008 1.519(3) . ?
C004 C00D 1.394(3) . ?
C004 C00E 1.394(4) . ?
C005 H005 0.9500 . ?
C005 C007 1.395(3) . ?
C005 C00G 1.379(3) . ?
C006 C00A 1.414(3) . ?
C006 C00B 1.441(3) . ?
C006 C00J 1.428(3) . ?
C007 C008 1.528(3) . ?
C007 C00F 1.387(3) . ?
C008 H008 1.0000 . ?
C009 H009 0.9500 . ?
C009 C00B 1.367(3) . ?
C009 C00M 1.410(4) . ?
C00A H00A 0.9500 . ?
C00A C00Q 1.369(3) . ?
C00D H00D 0.9500 . ?
C00D C00O 1.387(3) . ?
C00E H00E 0.9500 . ?
C00E C00N 1.386(3) . ?
C00F H00F 0.9500 . ?
C00F C00L 1.397(3) . ?
C00G H00G 0.9500 . ?
C00G C00I 1.387(4) . ?
C00H H00H 0.9500 . ?
C00H C00J 1.413(4) . ?
C00H C00M 1.364(4) . ?
C00I H00I 0.9500 . ?
C00I C00L 1.375(4) . ?
C00J C00K 1.422(3) . ?
C00K H00K 0.9500 . ?
C00K C00R 1.361(4) . ?
C00L H00L 0.9500 . ?
C00M H00M 0.9500 . ?
C00N H00N 0.9500 . ?
C00N C00P 1.381(4) . ?
C00O H00O 0.9500 . ?
C00O C00P 1.383(4) . ?
C00P H00P 0.9500 . ?
C00Q H00Q 0.9500 . ?
C00Q C00R 1.404(4) . ?
C00R H00R 0.9500 . ?

loop_
_geom_torsion_atom_site_label_1
_geom_torsion_atom_site_label_2
_geom_torsion_atom_site_label_3
_geom_torsion_atom_site_label_4
_geom_torsion
_geom_torsion_site_symmetry_1
_geom_torsion_site_symmetry_2
_geom_torsion_site_symmetry_3
_geom_torsion_site_symmetry_4
_geom_torsion_publ_flag
N001 C003 C00B C006 85.5(3) . . . . ?
N001 C003 C00B C009 -92.4(3) . . . . ?
C003 N001 C008 C004 -156.63(18) . . . . ?
C003 N001 C008 C007 81.2(2) . . . . ?
C004 C00D C00O C00P -0.5(4) . . . . ?
C004 C00E C00N C00P -0.5(4) . . . . ?
C005 C007 C008 N001 63.2(2) . . . . ?
C005 C007 C008 C004 -59.1(3) . . . . ?
C005 C007 C00F C00L -1.1(3) . . . . ?
C005 C00G C00I C00L -0.5(4) . . . . ?
C006 C00A C00Q C00R 2.7(4) . . . . ?
C006 C00J C00K C00R 1.9(4) . . . . ?
C007 C005 C00G C00I 1.1(4) . . . . ?
C007 C00F C00L C00I 1.7(4) . . . . ?
C008 N001 C003 C00B -159.67(19) . . . . ?
C008 N001 C003 C00C 76.5(3) . . . . ?
C008 C004 C00D C00O 175.4(2) . . . . ?
C008 C004 C00E C00N -174.8(2) . . . . ?
C008 C007 C00F C00L 175.8(2) . . . . ?
C00A C006 C00B C003 7.1(3) . . . . ?
C00A C006 C00B C009 -175.0(2) . . . . ?
C00A C006 C00J C00H 175.6(2) . . . . ?
C00A C006 C00J C00K -1.1(3) . . . . ?
C00A C00Q C00R C00K -1.9(4) . . . . ?
C00B C006 C00A C00Q 178.2(2) . . . . ?
C00B C006 C00J C00H -3.7(3) . . . . ?
C00B C006 C00J C00K 179.5(2) . . . . ?
C00B C009 C00M C00H -1.7(4) . . . . ?
C00C C003 C00B C006 -150.8(2) . . . . ?
C00C C003 C00B C009 31.4(3) . . . . ?
C00D C004 C008 N001 148.3(2) . . . . ?
C00D C004 C008 C007 -92.0(3) . . . . ?
C00D C004 C00E C00N 1.5(3) . . . . ?
C00D C00O C00P C00N 1.5(4) . . . . ?
C00E C004 C008 N001 -35.4(3) . . . . ?
C00E C004 C008 C007 84.3(3) . . . . ?
C00E C004 C00D C00O -1.1(3) . . . . ?
C00E C00N C00P C00O -1.1(4) . . . . ?
C00F C007 C008 N001 -113.6(2) . . . . ?
C00F C007 C008 C004 124.1(2) . . . . ?
C00G C005 C007 C008 -177.2(2) . . . . ?
C00G C005 C007 C00F -0.3(3) . . . . ?
C00G C00I C00L C00F -0.9(4) . . . . ?
C00H C00J C00K C00R -174.9(2) . . . . ?
C00J C006 C00A C00Q -1.1(3) . . . . ?
C00J C006 C00B C003 -173.5(2) . . . . ?
C00J C006 C00B C009 4.3(3) . . . . ?
C00J C00H C00M C009 2.2(4) . . . . ?
C00J C00K C00R C00Q -0.4(4) . . . . ?
C00M C009 C00B C003 176.1(2) . . . . ?
C00M C009 C00B C006 -1.7(3) . . . . ?
C00M C00H C00J C006 0.5(4) . . . . ?
C00M C00H C00J C00K 177.2(2) . . . . ?
